data_8103914
loop_
_publ_author_name
'Belan, B.D.'
'Bodak, O.I.'
'Cerny, R.'
'Pacheco, J.V.'
'Yvon, K.'

_publ_section_title
;
 Crystal structure of ytterbium copper, YbCu.
;
_journal_name_full
;
Zeitschrift fuer Kristallographie - New Crystal Structures
;
_journal_page_first 508
_journal_page_last 508
_journal_volume 212
_journal_year 1997
_chemical_formula_sum 'Cu Yb'
_chemical_name_systematic 'Yb Cu'
_space_group_IT_number 62
_symmetry_space_group_name_Hall '-P 2ac 2n'
_symmetry_space_group_name_H-M 'P n m a'
_cell_angle_alpha 90
_cell_angle_beta 90
_cell_angle_gamma 90
_cell_formula_units_Z 4
_cell_length_a 7.5653
_cell_length_b 4.2553
_cell_length_c 5.7667
_cell_volume 185.645
_citation_journal_id_ASTM ZKNSFT
_cod_data_source_file Belan_ZKNSFT_1997_1986.cif
_cod_data_source_block Cu1Yb1
_cod_original_cell_volume 185.6452
_cod_original_formula_sum 'Cu1 Yb1'
_cod_database_code 8103914

loop_
_symmetry_equiv_pos_as_xyz
x,y,z
-x+1/2,-y,z+1/2
x+1/2,-y+1/2,-z+1/2
-x,y+1/2,-z
-x,-y,-z
x-1/2,y,-z-1/2
-x-1/2,y-1/2,z-1/2
x,-y-1/2,z

loop_
_atom_site_label
_atom_site_type_symbol
_atom_site_fract_x
_atom_site_fract_y
_atom_site_fract_z
_atom_site_occupancy
_atom_site_U_iso_or_equiv
Yb1 Yb 0.1792 0.25 0.1273 1 0.0
Cu1 Cu 0.0313 0.25 0.6107 1 0.0
